data_4519327
loop_
_publ_author_name
'Peng, Yaqin'
'Gao, Chenghua'
'Zhang, Zili'
'Wu, Shijie'
'Zhao, Jing'
'Li, Aitao'

_publ_section_title
;
 A Chemoenzymatic Strategy for the Synthesis of Steroid Drugs Enabled by
 P450 Monooxygenase-Mediated Steroidal Core Modification
;
_journal_name_full 'ACS Catalysis'
_journal_page_first 2907
_journal_page_last 2914
_journal_paper_doi 10.1021/acscatal.1c05776
_journal_year 2022
_chemical_absolute_configuration ad
_chemical_formula_moiety 'C18 H22 O3'
_chemical_formula_sum 'C18 H22 O3'
_chemical_formula_weight 286.35
_space_group_crystal_system orthorhombic
_space_group_IT_number 19
_space_group_name_Hall 'P 2ac 2ab'
_space_group_name_H-M_alt 'P 21 21 21'
_atom_sites_solution_hydrogens geom
_audit_creation_method SHELXL-2018/3
_cell_angle_alpha 90
_cell_angle_beta 90
_cell_angle_gamma 90
_cell_formula_units_Z 4
_cell_length_a 8.9764(5)
_cell_length_b 10.4533(6)
_cell_length_c 16.0723(10)
_cell_measurement_reflns_used 9923
_cell_measurement_temperature 170(2)
_cell_measurement_theta_max 66.74
_cell_measurement_theta_min 2.75
_cell_volume 1508.11(15)
_computing_cell_refinement 'Bruker SAINT'
_computing_data_collection 'Bruker APEX2'
_computing_data_reduction 'Bruker SAINT'
_computing_molecular_graphics 'Bruker SHELXTL'
_computing_publication_material 'Bruker SHELXTL'
_computing_structure_refinement 'SHELXL-2018/3 (Sheldrick, 2018)'
_computing_structure_solution 'SHELXS-97 (Sheldrick 2008)'
_diffrn_ambient_temperature 170(2)
_diffrn_measured_fraction_theta_full 0.999
_diffrn_measured_fraction_theta_max 0.999
_diffrn_measurement_device_type 'Bruker APEX-II CCD'
_diffrn_measurement_method '\f and \w scans'
_diffrn_radiation_type CuK\a
_diffrn_radiation_wavelength 1.54178
_diffrn_reflns_av_R_equivalents 0.0603
_diffrn_reflns_av_unetI/netI 0.0439
_diffrn_reflns_Laue_measured_fraction_full 0.999
_diffrn_reflns_Laue_measured_fraction_max 0.999
_diffrn_reflns_limit_h_max 10
_diffrn_reflns_limit_h_min -10
_diffrn_reflns_limit_k_max 12
_diffrn_reflns_limit_k_min -12
_diffrn_reflns_limit_l_max 19
_diffrn_reflns_limit_l_min -19
_diffrn_reflns_number 17168
_diffrn_reflns_point_group_measured_fraction_full 0.994
_diffrn_reflns_point_group_measured_fraction_max 0.994
_diffrn_reflns_theta_full 66.735
_diffrn_reflns_theta_max 66.735
_diffrn_reflns_theta_min 5.047
_exptl_absorpt_coefficient_mu 0.675
_exptl_absorpt_correction_type none
_exptl_crystal_colour colorless
_exptl_crystal_density_diffrn 1.261
_exptl_crystal_description brick
_exptl_crystal_F_000 616
_exptl_crystal_size_max 0.180
_exptl_crystal_size_mid 0.140
_exptl_crystal_size_min 0.120
_refine_diff_density_max 0.231
_refine_diff_density_min -0.255
_refine_diff_density_rms 0.061
_refine_ls_abs_structure_details
;
 Flack x determined using 935 quotients [(I+)-(I-)]/[(I+)+(I-)]
 (Parsons, Flack and Wagner, Acta Cryst. B69 (2013) 249-259).
;
_refine_ls_abs_structure_Flack -0.12(11)
_refine_ls_extinction_method none
_refine_ls_goodness_of_fit_ref 1.074
_refine_ls_hydrogen_treatment constr
_refine_ls_matrix_type full
_refine_ls_number_parameters 190
_refine_ls_number_reflns 2663
_refine_ls_number_restraints 0
_refine_ls_restrained_S_all 1.074
_refine_ls_R_factor_all 0.0536
_refine_ls_R_factor_gt 0.0313
_refine_ls_shift/su_max 0.000
_refine_ls_shift/su_mean 0.000
_refine_ls_structure_factor_coef Fsqd
_refine_ls_weighting_details 'w=1/[\s^2^(Fo^2^)+(0.0470P)^2^+0.1445P] where P=(Fo^2^+2Fc^2^)/3'
_refine_ls_weighting_scheme calc
_refine_ls_wR_factor_gt 0.0801
_refine_ls_wR_factor_ref 0.0856
_reflns_Friedel_coverage 0.715
_reflns_Friedel_fraction_full 0.988
_reflns_Friedel_fraction_max 0.988
_reflns_number_gt 2386
_reflns_number_total 2663
_reflns_threshold_expression 'I > 2\s(I)'
_cod_data_source_file cs1c05776_si_005.cif
_cod_data_source_block 651
_cod_database_code 4519327
_shelx_shelxl_version_number 2018/3
_shelx_space_group_comment
;
The symmetry employed for this shelxl refinement is uniquely defined
by the following loop, which should always be used as a source of
symmetry information in preference to the above space-group names.
They are only intended as comments.
;
_shelx_estimated_absorpt_t_min 0.888
_shelx_estimated_absorpt_t_max 0.923

loop_
_space_group_symop_operation_xyz
'x, y, z'
'-x+1/2, -y, z+1/2'
'-x, y+1/2, -z+1/2'
'x+1/2, -y+1/2, -z'

loop_
_atom_site_label
_atom_site_type_symbol
_atom_site_fract_x
_atom_site_fract_y
_atom_site_fract_z
_atom_site_U_iso_or_equiv
_atom_site_adp_type
_atom_site_occupancy
_atom_site_site_symmetry_order
_atom_site_calc_flag
_atom_site_refinement_flags_posn
_atom_site_refinement_flags_adp
_atom_site_refinement_flags_occupancy
_atom_site_disorder_assembly
_atom_site_disorder_group
O1 O 0.6871(2) 1.0886(2) 0.85050(14) 0.0653(6) Uani 1 1 d . . . . .
O2 O 0.64934(18) 0.84574(13) 0.48813(11) 0.0405(4) Uani 1 1 d . . . . .
H2A H 0.697300 0.872132 0.446670 0.061 Uiso 1 1 calc R U . . .
O3 O 0.45775(19) 0.36155(15) 0.46338(12) 0.0479(5) Uani 1 1 d . . . . .
C1 C 0.6885(3) 0.95630(19) 0.64508(16) 0.0360(5) Uani 1 1 d . . . . .
H1A H 0.619927 0.951824 0.596936 0.043 Uiso 1 1 calc R U . . .
H1B H 0.769243 1.017274 0.631304 0.043 Uiso 1 1 calc R U . . .
C2 C 0.6040(3) 1.0037(2) 0.72152(16) 0.0388(6) Uani 1 1 d . . . . .
H2B H 0.566308 1.091161 0.710916 0.047 Uiso 1 1 calc R U . . .
H2C H 0.517140 0.947372 0.731630 0.047 Uiso 1 1 calc R U . . .
C3 C 0.7009(2) 1.0049(2) 0.79696(16) 0.0418(6) Uani 1 1 d . . . . .
C4 C 0.8070(2) 0.9014(2) 0.80398(16) 0.0400(6) Uani 1 1 d . . . . .
H4A H 0.864332 0.894198 0.853450 0.048 Uiso 1 1 calc R U . . .
C5 C 0.8278(2) 0.8141(2) 0.74263(15) 0.0325(5) Uani 1 1 d . . . . .
C6 C 0.9314(2) 0.7036(2) 0.75519(16) 0.0365(5) Uani 1 1 d . . . . .
H6A H 0.958189 0.695702 0.814718 0.044 Uiso 1 1 calc R U . . .
H6B H 1.023894 0.716401 0.722694 0.044 Uiso 1 1 calc R U . . .
C7 C 0.8511(2) 0.58363(19) 0.72589(15) 0.0328(5) Uani 1 1 d . . . . .
H7A H 0.757857 0.572610 0.757988 0.039 Uiso 1 1 calc R U . . .
H7B H 0.914858 0.507887 0.735898 0.039 Uiso 1 1 calc R U . . .
C8 C 0.8150(2) 0.59339(18) 0.63365(14) 0.0260(4) Uani 1 1 d . . . . .
H8A H 0.907768 0.575203 0.601325 0.031 Uiso 1 1 calc R U . . .
C9 C 0.7561(2) 0.72533(18) 0.60762(14) 0.0256(5) Uani 1 1 d . . . . .
C10 C 0.7546(2) 0.82484(18) 0.66139(14) 0.0287(5) Uani 1 1 d . . . . .
C11 C 0.7112(2) 0.72754(17) 0.51590(14) 0.0281(5) Uani 1 1 d . . . . .
H11A H 0.804182 0.713259 0.482926 0.034 Uiso 1 1 calc R U . . .
C12 C 0.6019(2) 0.62045(18) 0.49148(14) 0.0288(5) Uani 1 1 d . . . . .
H12A H 0.504674 0.635182 0.518974 0.035 Uiso 1 1 calc R U . . .
H12B H 0.585768 0.621813 0.430545 0.035 Uiso 1 1 calc R U . . .
C13 C 0.6629(2) 0.49071(18) 0.51723(14) 0.0278(5) Uani 1 1 d . . . . .
C14 C 0.6977(2) 0.49433(18) 0.60986(13) 0.0254(4) Uani 1 1 d . . . . .
H14A H 0.603535 0.522176 0.637793 0.030 Uiso 1 1 calc R U . . .
C15 C 0.7195(2) 0.35322(19) 0.63406(16) 0.0342(5) Uani 1 1 d . . . . .
H15A H 0.706181 0.340169 0.694616 0.041 Uiso 1 1 calc R U . . .
H15B H 0.819040 0.321692 0.617307 0.041 Uiso 1 1 calc R U . . .
C16 C 0.5946(3) 0.2875(2) 0.58385(17) 0.0415(6) Uani 1 1 d . . . . .
H16A H 0.629478 0.204440 0.561554 0.050 Uiso 1 1 calc R U . . .
H16B H 0.506437 0.272167 0.619486 0.050 Uiso 1 1 calc R U . . .
C17 C 0.5561(2) 0.37812(18) 0.51351(16) 0.0339(5) Uani 1 1 d . . . . .
C18 C 0.7975(2) 0.4497(2) 0.46345(16) 0.0386(5) Uani 1 1 d . . . . .
H18A H 0.871765 0.518411 0.462956 0.058 Uiso 1 1 calc R U . . .
H18B H 0.841904 0.372015 0.486840 0.058 Uiso 1 1 calc R U . . .
H18C H 0.764021 0.432779 0.406463 0.058 Uiso 1 1 calc R U . . .

loop_
_atom_site_aniso_label
_atom_site_aniso_U_11
_atom_site_aniso_U_22
_atom_site_aniso_U_33
_atom_site_aniso_U_23
_atom_site_aniso_U_13
_atom_site_aniso_U_12
O1 0.0553(10) 0.0754(13) 0.0652(15) -0.0442(11) -0.0005(10) 0.0034(9)
O2 0.0548(9) 0.0332(7) 0.0334(10) 0.0077(7) 0.0005(8) 0.0074(6)
O3 0.0506(9) 0.0418(8) 0.0514(13) -0.0025(8) -0.0213(9) -0.0074(7)
C1 0.0437(11) 0.0292(9) 0.0351(15) -0.0019(9) 0.0066(11) 0.0000(8)
C2 0.0405(11) 0.0345(10) 0.0414(16) -0.0097(10) 0.0046(11) 0.0013(9)
C3 0.0361(11) 0.0490(12) 0.0404(16) -0.0163(12) 0.0090(11) -0.0093(10)
C4 0.0343(11) 0.0512(13) 0.0346(15) -0.0100(11) -0.0020(11) -0.0107(9)
C5 0.0271(9) 0.0388(11) 0.0317(14) -0.0032(9) 0.0005(9) -0.0095(8)
C6 0.0320(10) 0.0471(12) 0.0306(15) -0.0018(10) -0.0075(10) -0.0021(9)
C7 0.0331(10) 0.0368(10) 0.0283(14) 0.0018(9) -0.0050(9) 0.0033(9)
C8 0.0246(8) 0.0294(9) 0.0241(13) 0.0002(8) 0.0001(9) 0.0024(7)
C9 0.0213(8) 0.0291(9) 0.0264(13) 0.0022(8) 0.0027(8) -0.0021(7)
C10 0.0264(9) 0.0316(10) 0.0280(13) 0.0006(9) 0.0039(9) -0.0044(7)
C11 0.0324(9) 0.0273(9) 0.0244(12) 0.0024(8) 0.0010(9) 0.0025(7)
C12 0.0316(9) 0.0323(9) 0.0226(13) 0.0007(8) -0.0041(9) 0.0025(8)
C13 0.0299(9) 0.0278(9) 0.0258(13) -0.0016(8) -0.0017(9) 0.0027(8)
C14 0.0253(8) 0.0263(9) 0.0245(13) 0.0010(8) 0.0006(8) 0.0029(7)
C15 0.0385(10) 0.0291(10) 0.0348(14) 0.0018(9) -0.0056(10) 0.0034(9)
C16 0.0480(12) 0.0280(10) 0.0484(18) 0.0033(10) -0.0111(12) -0.0034(9)
C17 0.0371(10) 0.0292(9) 0.0354(14) -0.0049(9) -0.0035(11) 0.0026(8)
C18 0.0396(11) 0.0425(11) 0.0335(15) -0.0063(10) 0.0040(10) 0.0082(9)

loop_
_atom_type_symbol
_atom_type_description
_atom_type_scat_dispersion_real
_atom_type_scat_dispersion_imag
_atom_type_scat_source
C C 0.0181 0.0091 'International Tables Vol C Tables 4.2.6.8 and 6.1.1.4'
H H 0.0000 0.0000 'International Tables Vol C Tables 4.2.6.8 and 6.1.1.4'
O O 0.0492 0.0322 'International Tables Vol C Tables 4.2.6.8 and 6.1.1.4'

loop_
_geom_angle_atom_site_label_1
_geom_angle_atom_site_label_2
_geom_angle_atom_site_label_3
_geom_angle
_geom_angle_site_symmetry_1
_geom_angle_site_symmetry_3
_geom_angle_publ_flag
C11 O2 H2A 109.5 . . ?
C10 C1 C2 110.39(19) . . ?
C10 C1 H1A 109.6 . . ?
C2 C1 H1A 109.6 . . ?
C10 C1 H1B 109.6 . . ?
C2 C1 H1B 109.6 . . ?
H1A C1 H1B 108.1 . . ?
C3 C2 C1 111.53(19) . . ?
C3 C2 H2B 109.3 . . ?
C1 C2 H2B 109.3 . . ?
C3 C2 H2C 109.3 . . ?
C1 C2 H2C 109.3 . . ?
H2B C2 H2C 108.0 . . ?
O1 C3 C4 122.8(2) . . ?
O1 C3 C2 121.0(2) . . ?
C4 C3 C2 116.1(2) . . ?
C5 C4 C3 122.5(2) . . ?
C5 C4 H4A 118.7 . . ?
C3 C4 H4A 118.7 . . ?
C4 C5 C10 122.3(2) . . ?
C4 C5 C6 120.4(2) . . ?
C10 C5 C6 117.24(19) . . ?
C5 C6 C7 107.47(16) . . ?
C5 C6 H6A 110.2 . . ?
C7 C6 H6A 110.2 . . ?
C5 C6 H6B 110.2 . . ?
C7 C6 H6B 110.2 . . ?
H6A C6 H6B 108.5 . . ?
C6 C7 C8 110.33(18) . . ?
C6 C7 H7A 109.6 . . ?
C8 C7 H7A 109.6 . . ?
C6 C7 H7B 109.6 . . ?
C8 C7 H7B 109.6 . . ?
H7A C7 H7B 108.1 . . ?
C7 C8 C14 110.24(17) . . ?
C7 C8 C9 113.53(17) . . ?
C14 C8 C9 107.71(15) . . ?
C7 C8 H8A 108.4 . . ?
C14 C8 H8A 108.4 . . ?
C9 C8 H8A 108.4 . . ?
C10 C9 C11 127.01(18) . . ?
C10 C9 C8 121.36(19) . . ?
C11 C9 C8 111.54(17) . . ?
C9 C10 C5 120.38(18) . . ?
C9 C10 C1 126.1(2) . . ?
C5 C10 C1 113.46(18) . . ?
O2 C11 C9 114.69(17) . . ?
O2 C11 C12 107.58(16) . . ?
C9 C11 C12 113.78(16) . . ?
O2 C11 H11A 106.8 . . ?
C9 C11 H11A 106.8 . . ?
C12 C11 H11A 106.8 . . ?
C13 C12 C11 110.46(16) . . ?
C13 C12 H12A 109.6 . . ?
C11 C12 H12A 109.6 . . ?
C13 C12 H12B 109.6 . . ?
C11 C12 H12B 109.6 . . ?
H12A C12 H12B 108.1 . . ?
C17 C13 C12 116.94(16) . . ?
C17 C13 C14 100.79(17) . . ?
C12 C13 C14 108.55(17) . . ?
C17 C13 C18 104.86(16) . . ?
C12 C13 C18 112.12(18) . . ?
C14 C13 C18 113.18(17) . . ?
C13 C14 C8 113.80(17) . . ?
C13 C14 C15 104.45(17) . . ?
C8 C14 C15 119.99(17) . . ?
C13 C14 H14A 105.9 . . ?
C8 C14 H14A 105.9 . . ?
C15 C14 H14A 105.9 . . ?
C14 C15 C16 101.68(17) . . ?
C14 C15 H15A 111.4 . . ?
C16 C15 H15A 111.4 . . ?
C14 C15 H15B 111.4 . . ?
C16 C15 H15B 111.4 . . ?
H15A C15 H15B 109.3 . . ?
C17 C16 C15 106.12(17) . . ?
C17 C16 H16A 110.5 . . ?
C15 C16 H16A 110.5 . . ?
C17 C16 H16B 110.5 . . ?
C15 C16 H16B 110.5 . . ?
H16A C16 H16B 108.7 . . ?
O3 C17 C16 125.10(19) . . ?
O3 C17 C13 126.8(2) . . ?
C16 C17 C13 108.12(18) . . ?
C13 C18 H18A 109.5 . . ?
C13 C18 H18B 109.5 . . ?
H18A C18 H18B 109.5 . . ?
C13 C18 H18C 109.5 . . ?
H18A C18 H18C 109.5 . . ?
H18B C18 H18C 109.5 . . ?

loop_
_geom_bond_atom_site_label_1
_geom_bond_atom_site_label_2
_geom_bond_distance
_geom_bond_site_symmetry_2
_geom_bond_publ_flag
O1 C3 1.233(3) . ?
O2 C11 1.426(2) . ?
O2 H2A 0.8400 . ?
O3 C17 1.208(3) . ?
C1 C10 1.520(3) . ?
C1 C2 1.527(3) . ?
C1 H1A 0.9900 . ?
C1 H1B 0.9900 . ?
C2 C3 1.492(4) . ?
C2 H2B 0.9900 . ?
C2 H2C 0.9900 . ?
C3 C4 1.446(3) . ?
C4 C5 1.356(3) . ?
C4 H4A 0.9500 . ?
C5 C10 1.466(3) . ?
C5 C6 1.496(3) . ?
C6 C7 1.521(3) . ?
C6 H6A 0.9900 . ?
C6 H6B 0.9900 . ?
C7 C8 1.521(3) . ?
C7 H7A 0.9900 . ?
C7 H7B 0.9900 . ?
C8 C14 1.525(3) . ?
C8 C9 1.535(3) . ?
C8 H8A 1.0000 . ?
C9 C10 1.352(3) . ?
C9 C11 1.529(3) . ?
C11 C12 1.540(3) . ?
C11 H11A 1.0000 . ?
C12 C13 1.520(3) . ?
C12 H12A 0.9900 . ?
C12 H12B 0.9900 . ?
C13 C17 1.519(3) . ?
C13 C14 1.522(3) . ?
C13 C18 1.546(3) . ?
C14 C15 1.538(3) . ?
C14 H14A 1.0000 . ?
C15 C16 1.542(3) . ?
C15 H15A 0.9900 . ?
C15 H15B 0.9900 . ?
C16 C17 1.515(3) . ?
C16 H16A 0.9900 . ?
C16 H16B 0.9900 . ?
C18 H18A 0.9800 . ?
C18 H18B 0.9800 . ?
C18 H18C 0.9800 . ?

loop_
_geom_hbond_atom_site_label_D
_geom_hbond_atom_site_label_H
_geom_hbond_atom_site_label_A
_geom_hbond_distance_DH
_geom_hbond_distance_HA
_geom_hbond_distance_DA
_geom_hbond_angle_DHA
_geom_hbond_site_symmetry_A
_geom_hbond_publ_flag
O2 H2A O1 0.84 1.91 2.742(3) 173.2 2_674 yes

loop_
_geom_torsion_atom_site_label_1
_geom_torsion_atom_site_label_2
_geom_torsion_atom_site_label_3
_geom_torsion_atom_site_label_4
_geom_torsion
_geom_torsion_site_symmetry_1
_geom_torsion_site_symmetry_2
_geom_torsion_site_symmetry_3
_geom_torsion_site_symmetry_4
_geom_torsion_publ_flag
C10 C1 C2 C3 56.0(2) . . . . ?
C1 C2 C3 O1 144.9(2) . . . . ?
C1 C2 C3 C4 -36.8(3) . . . . ?
O1 C3 C4 C5 -175.9(2) . . . . ?
C2 C3 C4 C5 5.7(3) . . . . ?
C3 C4 C5 C10 5.9(3) . . . . ?
C3 C4 C5 C6 -175.8(2) . . . . ?
C4 C5 C6 C7 133.1(2) . . . . ?
C10 C5 C6 C7 -48.5(3) . . . . ?
C5 C6 C7 C8 62.0(2) . . . . ?
C6 C7 C8 C14 -163.60(16) . . . . ?
C6 C7 C8 C9 -42.7(2) . . . . ?
C7 C8 C9 C10 7.1(3) . . . . ?
C14 C8 C9 C10 129.46(19) . . . . ?
C7 C8 C9 C11 -175.99(16) . . . . ?
C14 C8 C9 C11 -53.6(2) . . . . ?
C11 C9 C10 C5 -168.09(18) . . . . ?
C8 C9 C10 C5 8.3(3) . . . . ?
C11 C9 C10 C1 8.7(3) . . . . ?
C8 C9 C10 C1 -174.95(17) . . . . ?
C4 C5 C10 C9 -167.9(2) . . . . ?
C6 C5 C10 C9 13.7(3) . . . . ?
C4 C5 C10 C1 14.9(3) . . . . ?
C6 C5 C10 C1 -163.41(18) . . . . ?
C2 C1 C10 C9 138.1(2) . . . . ?
C2 C1 C10 C5 -45.0(2) . . . . ?
C10 C9 C11 O2 -5.9(3) . . . . ?
C8 C9 C11 O2 177.42(15) . . . . ?
C10 C9 C11 C12 -130.3(2) . . . . ?
C8 C9 C11 C12 53.0(2) . . . . ?
O2 C11 C12 C13 178.49(17) . . . . ?
C9 C11 C12 C13 -53.3(2) . . . . ?
C11 C12 C13 C17 168.08(19) . . . . ?
C11 C12 C13 C14 55.0(2) . . . . ?
C11 C12 C13 C18 -70.8(2) . . . . ?
C17 C13 C14 C8 175.34(15) . . . . ?
C12 C13 C14 C8 -61.3(2) . . . . ?
C18 C13 C14 C8 63.9(2) . . . . ?
C17 C13 C14 C15 42.66(19) . . . . ?
C12 C13 C14 C15 166.06(16) . . . . ?
C18 C13 C14 C15 -68.8(2) . . . . ?
C7 C8 C14 C13 -175.77(15) . . . . ?
C9 C8 C14 C13 59.9(2) . . . . ?
C7 C8 C14 C15 -51.1(2) . . . . ?
C9 C8 C14 C15 -175.42(19) . . . . ?
C13 C14 C15 C16 -40.4(2) . . . . ?
C8 C14 C15 C16 -169.42(19) . . . . ?
C14 C15 C16 C17 21.8(2) . . . . ?
C15 C16 C17 O3 -176.3(2) . . . . ?
C15 C16 C17 C13 4.2(2) . . . . ?
C12 C13 C17 O3 34.5(3) . . . . ?
C14 C13 C17 O3 151.9(2) . . . . ?
C18 C13 C17 O3 -90.4(3) . . . . ?
C12 C13 C17 C16 -146.0(2) . . . . ?
C14 C13 C17 C16 -28.6(2) . . . . ?
C18 C13 C17 C16 89.1(2) . . . . ?
